data_4507138
loop_
_publ_author_name
'Schreiber, Dominique F.'
'O&#x2019;Connor, Crystal'
'Grave, Christian'
'Ortin, Yannick'
'M\"uller-Bunz, Helge'
'Phillips, Andrew D.'

_publ_section_title
;
 Application of \b-Diketiminato Arene-Substituted Ru(II) Complexes in
 Highly Efficient H2Dehydrocoupling of Amine Boranes
;
_journal_issue 12
_journal_name_full 'ACS Catalysis'
_journal_page_first 2505
_journal_paper_doi 10.1021/cs300499d
_journal_volume 2
_journal_year 2012
_chemical_formula_moiety 'C31 H39 N2 Ru, C H Cl3, C1 F3 O3 S'
_chemical_formula_sum 'C33 H40 Cl3 F3 N2 O3 Ru S'
_chemical_formula_weight 809.15
_chemical_name_common p-CymeneRu(2,6-Me2NacNac)OTf
_chemical_name_systematic
;
 ?
;
_space_group_IT_number 2
_symmetry_cell_setting triclinic
_symmetry_Int_Tables_number 2
_symmetry_space_group_name_Hall '-P 1'
_symmetry_space_group_name_H-M 'P -1'
_atom_sites_solution_hydrogens geom
_atom_sites_solution_primary direct
_atom_sites_solution_secondary difmap
_audit_creation_method SHELXL-97
_cell_angle_alpha 89.72(2)
_cell_angle_beta 71.49(3)
_cell_angle_gamma 64.83(2)
_cell_formula_units_Z 2
_cell_length_a 10.788(2)
_cell_length_b 12.131(5)
_cell_length_c 16.206(5)
_cell_measurement_reflns_used 40
_cell_measurement_temperature 100(2)
_cell_measurement_theta_max 16.872
_cell_measurement_theta_min 3.401
_cell_volume 1799.1(11)
_computing_cell_refinement 'Dirax/lsq (Duisenberg A.J.M., Nonius B.V., 1989-2000)'
_computing_data_collection 'Collect (Hooft, R.W.W., 1998. Nonius B.V., 1997-2000)'
_computing_data_reduction 'EvalCCD (Hooft R.W.W., Nonius B.V., 1998)'
_computing_molecular_graphics 'Diamond 3.2 (Brandenburg, K., Crystal Impact GbR, 2009)'
_computing_publication_material 'WINGX (Farrugia, 1999)'
_computing_structure_refinement 'SHELXL-97 (Sheldrick G.M., Bruker AXS, 1997)'
_computing_structure_solution 'SHELXS-97 (Sheldrick G.M., Bruker AXS, 1990)'
_diffrn_ambient_temperature 100(2)
_diffrn_detector 'Apex II 95mm CCD camera'
_diffrn_detector_area_resol_mean 9.091
_diffrn_measured_fraction_theta_full 0.980
_diffrn_measured_fraction_theta_max 0.980
_diffrn_measurement_device_type 'Bruker-Nonus KappaCCD with \k-goniostat'
_diffrn_measurement_method 'squential \f and \w scans'
_diffrn_radiation_monochromator graphite
_diffrn_radiation_source 'Nonus (Mo) X-ray Source'
_diffrn_radiation_type MoK\a
_diffrn_radiation_wavelength 0.71073
_diffrn_reflns_av_R_equivalents 0.0848
_diffrn_reflns_av_sigmaI/netI 0.0886
_diffrn_reflns_limit_h_max 12
_diffrn_reflns_limit_h_min -12
_diffrn_reflns_limit_k_max 14
_diffrn_reflns_limit_k_min -14
_diffrn_reflns_limit_l_max 19
_diffrn_reflns_limit_l_min -19
_diffrn_reflns_number 23449
_diffrn_reflns_theta_full 25.00
_diffrn_reflns_theta_max 25.00
_diffrn_reflns_theta_min 3.34
_diffrn_source 'Enraf Nonius FR590'
_exptl_absorpt_coefficient_mu 0.767
_exptl_absorpt_correction_T_max 0.882
_exptl_absorpt_correction_T_min 0.673
_exptl_absorpt_correction_type multi-scan
_exptl_absorpt_process_details
;
Bruker Nonius Area Dector Scaling and Absorption Correction
SADABS 2.10 (Bruker, 2003)
based on an algorithm described by
R.H. Blessing, Acta Cryst. (1995), a51, 33-38
;
_exptl_crystal_colour red
_exptl_crystal_density_diffrn 1.494
_exptl_crystal_density_method 'not measured'
_exptl_crystal_description block
_exptl_crystal_F_000 828
_exptl_crystal_size_max 0.395
_exptl_crystal_size_mid 0.291
_exptl_crystal_size_min 0.164
_refine_diff_density_max 0.888
_refine_diff_density_min -1.138
_refine_diff_density_rms 0.132
_refine_ls_extinction_method none
_refine_ls_goodness_of_fit_ref 1.091
_refine_ls_hydrogen_treatment constr
_refine_ls_matrix_type full
_refine_ls_number_parameters 455
_refine_ls_number_reflns 6213
_refine_ls_number_restraints 5
_refine_ls_restrained_S_all 1.091
_refine_ls_R_factor_all 0.1058
_refine_ls_R_factor_gt 0.0631
_refine_ls_shift/su_max 0.001
_refine_ls_shift/su_mean 0.000
_refine_ls_structure_factor_coef Fsqd
_refine_ls_weighting_details 'calc w=1/[\s^2^(Fo^2^)+(0.0229P)^2^+11.4505P] where P=(Fo^2^+2Fc^2^)/3'
_refine_ls_weighting_scheme calc
_refine_ls_wR_factor_gt 0.1188
_refine_ls_wR_factor_ref 0.1386
_reflns_number_gt 4540
_reflns_number_total 6213
_reflns_threshold_expression I>2\s(I)
_cod_data_source_file cs300499d_si_001.cif
_cod_data_source_block adp143
_cod_original_cell_volume 1799.2(10)
_cod_database_code 4507138

loop_
_symmetry_equiv_pos_as_xyz
'x, y, z'
'-x, -y, -z'

loop_
_atom_site_label
_atom_site_type_symbol
_atom_site_fract_x
_atom_site_fract_y
_atom_site_fract_z
_atom_site_U_iso_or_equiv
_atom_site_adp_type
_atom_site_occupancy
_atom_site_symmetry_multiplicity
_atom_site_calc_flag
_atom_site_refinement_flags
_atom_site_disorder_assembly
_atom_site_disorder_group
Ru1 Ru 0.39634(5) 0.30412(5) 0.67963(3) 0.01622(15) Uani 1 1 d . . .
N1 N 0.3432(5) 0.1856(4) 0.7527(3) 0.0171(11) Uani 1 1 d . . .
N2 N 0.5880(5) 0.1613(5) 0.6074(3) 0.0172(11) Uani 1 1 d . . .
C1 C 0.1924(6) 0.2380(5) 0.8157(4) 0.0181(13) Uani 1 1 d . . .
C2 C 0.0814(6) 0.2457(5) 0.7852(4) 0.0194(14) Uani 1 1 d . . .
C3 C -0.0631(7) 0.3062(6) 0.8429(4) 0.0277(16) Uani 1 1 d . . .
H3 H -0.1403 0.3146 0.8231 0.033 Uiso 1 1 calc R . .
C4 C -0.0951(7) 0.3539(6) 0.9284(5) 0.0328(17) Uani 1 1 d . . .
H4 H -0.1939 0.3948 0.9668 0.039 Uiso 1 1 calc R . .
C5 C 0.0156(8) 0.3426(6) 0.9586(4) 0.0302(17) Uani 1 1 d . . .
H5 H -0.0083 0.3751 1.0178 0.036 Uiso 1 1 calc R . .
C6 C 0.1634(7) 0.2836(6) 0.9028(4) 0.0256(15) Uani 1 1 d . . .
C7 C 0.1150(7) 0.1920(6) 0.6918(4) 0.0309(16) Uani 1 1 d . . .
H7A H 0.2011 0.1981 0.6521 0.046 Uiso 1 1 calc R . .
H7B H 0.0312 0.2379 0.6733 0.046 Uiso 1 1 calc R . .
H7C H 0.1345 0.1052 0.6897 0.046 Uiso 1 1 calc R . .
C8 C 0.2844(8) 0.2692(7) 0.9369(4) 0.0311(16) Uani 1 1 d . . .
H8A H 0.3097 0.1958 0.9659 0.047 Uiso 1 1 calc R . .
H8B H 0.2512 0.3422 0.9791 0.047 Uiso 1 1 calc R . .
H8C H 0.3707 0.2605 0.8875 0.047 Uiso 1 1 calc R . .
C9 C 0.4255(6) 0.0641(6) 0.7496(4) 0.0171(13) Uani 1 1 d . . .
C10 C 0.3611(7) -0.0088(6) 0.8090(4) 0.0257(15) Uani 1 1 d . . .
H10A H 0.3379 0.0217 0.8705 0.038 Uiso 1 1 calc R . .
H10B H 0.4319 -0.0960 0.7951 0.038 Uiso 1 1 calc R . .
H10C H 0.2717 0.0007 0.7999 0.038 Uiso 1 1 calc R . .
C11 C 0.5682(6) -0.0001(5) 0.6910(4) 0.0190(13) Uani 1 1 d . . .
H11 H 0.6201 -0.0829 0.6988 0.023 Uiso 1 1 calc R . .
C12 C 0.6447(6) 0.0419(6) 0.6223(4) 0.0202(14) Uani 1 1 d . . .
C13 C 0.7935(7) -0.0493(6) 0.5617(4) 0.0264(15) Uani 1 1 d . . .
H13A H 0.7928 -0.0555 0.5015 0.040 Uiso 1 1 calc R . .
H13B H 0.8185 -0.1302 0.5810 0.040 Uiso 1 1 calc R . .
H13C H 0.8662 -0.0217 0.5629 0.040 Uiso 1 1 calc R . .
C14 C 0.6738(6) 0.1866(5) 0.5274(4) 0.0192(14) Uani 1 1 d . . .
C15 C 0.7769(6) 0.2274(6) 0.5297(5) 0.0253(15) Uani 1 1 d . . .
C16 C 0.8523(7) 0.2573(6) 0.4508(5) 0.0327(18) Uani 1 1 d . . .
H16 H 0.9230 0.2846 0.4502 0.039 Uiso 1 1 calc R . .
C17 C 0.8232(8) 0.2468(6) 0.3752(5) 0.0358(19) Uani 1 1 d . . .
H17 H 0.8723 0.2694 0.3233 0.043 Uiso 1 1 calc R . .
C18 C 0.7241(7) 0.2041(6) 0.3736(4) 0.0308(16) Uani 1 1 d . . .
H18 H 0.7081 0.1954 0.3201 0.037 Uiso 1 1 calc R . .
C19 C 0.6469(7) 0.1734(5) 0.4495(4) 0.0230(14) Uani 1 1 d . . .
C20 C 0.8138(7) 0.2335(6) 0.6110(5) 0.0356(18) Uani 1 1 d . . .
H20A H 0.7342 0.2362 0.6627 0.053 Uiso 1 1 calc R . .
H20B H 0.8268 0.3079 0.6173 0.053 Uiso 1 1 calc R . .
H20C H 0.9044 0.1606 0.6060 0.053 Uiso 1 1 calc R . .
C21 C 0.5420(7) 0.1250(6) 0.4452(4) 0.0255(15) Uani 1 1 d . . .
H21A H 0.5127 0.1490 0.3940 0.038 Uiso 1 1 calc R . .
H21B H 0.4554 0.1593 0.4990 0.038 Uiso 1 1 calc R . .
H21C H 0.5893 0.0349 0.4399 0.038 Uiso 1 1 calc R . .
C22 C 0.3477(7) 0.4814(6) 0.7516(4) 0.0212(14) Uani 1 1 d . . .
C23 C 0.2119(6) 0.4797(5) 0.7620(4) 0.0187(14) Uani 1 1 d . . .
H23 H 0.1420 0.4966 0.8194 0.022 Uiso 1 1 calc R . .
C24 C 0.1794(7) 0.4536(5) 0.6888(4) 0.0206(14) Uani 1 1 d . . .
H24 H 0.0901 0.4495 0.6981 0.025 Uiso 1 1 calc R . .
C25 C 0.2777(7) 0.4334(5) 0.6018(4) 0.0220(14) Uani 1 1 d . . .
C26 C 0.4096(7) 0.4411(5) 0.5910(4) 0.0215(14) Uani 1 1 d . . .
H26 H 0.4758 0.4302 0.5331 0.026 Uiso 1 1 calc R . .
C27 C 0.4453(6) 0.4644(5) 0.6631(4) 0.0202(14) Uani 1 1 d . . .
H27 H 0.5345 0.4688 0.6533 0.024 Uiso 1 1 calc R . .
C28 C 0.3784(7) 0.5100(6) 0.8314(4) 0.0239(14) Uani 1 1 d . . .
H28 H 0.3113 0.4946 0.8836 0.029 Uiso 1 1 calc R . .
C29 C 0.3372(8) 0.6490(6) 0.8445(5) 0.0320(17) Uani 1 1 d . . .
H29A H 0.4023 0.6672 0.7949 0.048 Uiso 1 1 calc R . .
H29B H 0.3473 0.6709 0.8993 0.048 Uiso 1 1 calc R . .
H29C H 0.2359 0.6970 0.8476 0.048 Uiso 1 1 calc R . .
C30 C 0.5352(7) 0.4300(7) 0.8286(5) 0.0321(16) Uani 1 1 d . . .
H30A H 0.5593 0.3428 0.8166 0.048 Uiso 1 1 calc R . .
H30B H 0.5428 0.4467 0.8854 0.048 Uiso 1 1 calc R . .
H30C H 0.6033 0.4495 0.7820 0.048 Uiso 1 1 calc R . .
C31 C 0.2398(8) 0.4083(6) 0.5244(4) 0.0316(17) Uani 1 1 d . . .
H31A H 0.2000 0.3485 0.5361 0.047 Uiso 1 1 calc R . .
H31B H 0.3280 0.3751 0.4716 0.047 Uiso 1 1 calc R . .
H31C H 0.1668 0.4852 0.5153 0.047 Uiso 1 1 calc R . .
S1 S 0.22413(16) 0.37529(14) 0.29820(10) 0.0196(3) Uani 1 1 d . A 3
O1 O 0.3700(5) 0.3178(4) 0.3015(3) 0.0293(11) Uani 1 1 d . A 3
O2 O 0.1283(5) 0.3238(5) 0.3454(3) 0.0363(12) Uani 1 1 d . A 3
O3 O 0.1569(5) 0.5086(4) 0.3085(3) 0.0264(10) Uani 1 1 d . A 3
C32 C 0.2555(7) 0.3296(6) 0.1830(4) 0.0290(16) Uani 1 1 d . A 3
F1 F 0.3208(5) 0.2064(4) 0.1609(3) 0.0480(12) Uani 1 1 d . A 3
F2 F 0.1296(4) 0.3734(4) 0.1663(2) 0.0371(10) Uani 1 1 d . A 3
F3 F 0.3413(4) 0.3721(5) 0.1275(3) 0.0463(12) Uani 1 1 d . A 3
C33A C 0.1537(16) 0.9482(11) 0.1002(9) 0.064(5) Uani 0.663(7) 1 d P B 1
H33A H 0.0994 0.8994 0.0988 0.077 Uiso 0.663(7) 1 calc PR B 1
Cl1A Cl 0.129(2) 0.9841(15) 0.2049(11) 0.162(3) Uani 0.663(7) 1 d P B 1
Cl2A Cl 0.0804(5) 1.0835(4) 0.0516(4) 0.090(2) Uani 0.663(7) 1 d P B 1
Cl3A Cl 0.3349(4) 0.8598(4) 0.0354(3) 0.0647(15) Uani 0.663(7) 1 d P B 1
C33B C 0.188(3) 1.064(3) 0.165(3) 0.19(3) Uani 0.337(7) 1 d PD B 2
H33B H 0.2025 1.1189 0.2027 0.228 Uiso 0.337(7) 1 calc PR B 2
Cl1B Cl 0.132(4) 0.955(3) 0.223(2) 0.162(3) Uani 0.337(7) 1 d PD B 2
Cl2B Cl 0.0705(15) 1.136(2) 0.1204(12) 0.232(12) Uani 0.337(7) 1 d PD B 2
Cl3B Cl 0.3576(14) 0.9538(16) 0.0817(13) 0.193(9) Uani 0.337(7) 1 d PD B 2

loop_
_atom_site_aniso_label
_atom_site_aniso_U_11
_atom_site_aniso_U_22
_atom_site_aniso_U_33
_atom_site_aniso_U_23
_atom_site_aniso_U_13
_atom_site_aniso_U_12
Ru1 0.0154(3) 0.0108(3) 0.0179(3) 0.00353(19) -0.00445(19) -0.00278(19)
N1 0.016(3) 0.015(3) 0.018(3) 0.002(2) -0.006(2) -0.005(2)
N2 0.017(3) 0.018(3) 0.017(3) 0.004(2) -0.006(2) -0.007(2)
C1 0.023(3) 0.012(3) 0.016(3) 0.006(2) -0.002(3) -0.008(3)
C2 0.017(3) 0.014(3) 0.025(3) 0.010(3) -0.006(3) -0.007(3)
C3 0.020(3) 0.027(4) 0.035(4) 0.014(3) -0.010(3) -0.010(3)
C4 0.022(4) 0.024(4) 0.031(4) 0.005(3) 0.004(3) -0.001(3)
C5 0.040(4) 0.023(4) 0.017(3) 0.003(3) -0.002(3) -0.010(3)
C6 0.031(4) 0.021(4) 0.021(3) 0.002(3) -0.003(3) -0.012(3)
C7 0.029(4) 0.030(4) 0.035(4) -0.002(3) -0.015(3) -0.011(3)
C8 0.047(4) 0.037(4) 0.019(4) 0.006(3) -0.013(3) -0.026(4)
C9 0.020(3) 0.020(3) 0.017(3) 0.008(3) -0.009(3) -0.012(3)
C10 0.022(3) 0.019(4) 0.029(4) 0.012(3) -0.006(3) -0.004(3)
C11 0.021(3) 0.010(3) 0.021(3) 0.004(3) -0.009(3) -0.002(3)
C12 0.016(3) 0.020(3) 0.020(3) 0.002(3) -0.006(3) -0.004(3)
C13 0.023(3) 0.017(3) 0.029(4) 0.006(3) -0.001(3) -0.005(3)
C14 0.011(3) 0.009(3) 0.026(4) 0.005(3) -0.002(3) 0.002(2)
C15 0.013(3) 0.012(3) 0.041(4) 0.002(3) -0.006(3) 0.001(3)
C16 0.012(3) 0.011(3) 0.059(5) 0.007(3) 0.001(3) 0.000(3)
C17 0.036(4) 0.012(3) 0.035(4) 0.002(3) 0.008(3) -0.003(3)
C18 0.035(4) 0.020(4) 0.025(4) 0.006(3) -0.002(3) -0.007(3)
C19 0.024(3) 0.011(3) 0.025(4) 0.006(3) -0.004(3) -0.004(3)
C20 0.022(4) 0.023(4) 0.061(5) 0.005(4) -0.015(3) -0.008(3)
C21 0.032(4) 0.019(4) 0.022(4) 0.007(3) -0.012(3) -0.007(3)
C22 0.021(3) 0.017(3) 0.021(3) 0.003(3) -0.005(3) -0.006(3)
C23 0.013(3) 0.012(3) 0.020(3) 0.000(3) 0.001(2) 0.000(2)
C24 0.017(3) 0.012(3) 0.030(4) 0.008(3) -0.010(3) -0.003(3)
C25 0.027(3) 0.009(3) 0.024(3) 0.005(3) -0.007(3) -0.004(3)
C26 0.031(4) 0.009(3) 0.017(3) 0.008(2) -0.001(3) -0.007(3)
C27 0.018(3) 0.009(3) 0.025(3) 0.006(3) -0.002(3) -0.001(2)
C28 0.024(3) 0.024(4) 0.024(4) 0.005(3) -0.006(3) -0.013(3)
C29 0.037(4) 0.020(4) 0.036(4) -0.006(3) -0.008(3) -0.013(3)
C30 0.029(4) 0.032(4) 0.031(4) 0.001(3) -0.013(3) -0.009(3)
C31 0.043(4) 0.018(4) 0.029(4) 0.004(3) -0.020(3) -0.003(3)
S1 0.0190(8) 0.0167(8) 0.0210(8) 0.0049(7) -0.0063(6) -0.0065(7)
O1 0.023(2) 0.034(3) 0.028(3) 0.008(2) -0.013(2) -0.007(2)
O2 0.036(3) 0.039(3) 0.039(3) 0.018(2) -0.010(2) -0.023(2)
O3 0.031(3) 0.013(2) 0.031(3) 0.001(2) -0.011(2) -0.006(2)
C32 0.018(3) 0.028(4) 0.030(4) -0.004(3) -0.008(3) 0.001(3)
F1 0.050(3) 0.025(2) 0.053(3) -0.017(2) -0.027(2) 0.005(2)
F2 0.024(2) 0.044(3) 0.033(2) -0.0068(19) -0.0158(18) -0.0018(19)
F3 0.031(2) 0.078(4) 0.025(2) 0.008(2) -0.0069(18) -0.022(2)
C33A 0.074(10) 0.018(6) 0.056(9) 0.000(6) 0.018(7) -0.011(6)
Cl1A 0.284(7) 0.104(9) 0.060(7) 0.006(4) -0.003(5) -0.094(6)
Cl2A 0.058(3) 0.051(3) 0.113(4) 0.032(3) -0.002(3) -0.003(2)
Cl3A 0.059(2) 0.052(2) 0.066(3) 0.0096(19) -0.0213(19) -0.0085(18)
C33B 0.07(3) 0.21(6) 0.33(8) 0.10(6) -0.05(4) -0.11(4)
Cl1B 0.284(7) 0.104(9) 0.060(7) 0.006(4) -0.003(5) -0.094(6)
Cl2B 0.109(11) 0.35(3) 0.127(14) 0.065(16) -0.058(10) 0.013(14)
Cl3B 0.102(10) 0.158(16) 0.25(2) 0.010(14) -0.042(11) -0.008(10)

loop_
_atom_type_symbol
_atom_type_description
_atom_type_scat_dispersion_real
_atom_type_scat_dispersion_imag
_atom_type_scat_source
C C 0.0033 0.0016 'International Tables Vol C Tables 4.2.6.8 and 6.1.1.4'
H H 0.0000 0.0000 'International Tables Vol C Tables 4.2.6.8 and 6.1.1.4'
N N 0.0061 0.0033 'International Tables Vol C Tables 4.2.6.8 and 6.1.1.4'
O O 0.0106 0.0060 'International Tables Vol C Tables 4.2.6.8 and 6.1.1.4'
F F 0.0171 0.0103 'International Tables Vol C Tables 4.2.6.8 and 6.1.1.4'
S S 0.1246 0.1234 'International Tables Vol C Tables 4.2.6.8 and 6.1.1.4'
Cl Cl 0.1484 0.1585 'International Tables Vol C Tables 4.2.6.8 and 6.1.1.4'
Ru Ru -1.2594 0.8363 'International Tables Vol C Tables 4.2.6.8 and 6.1.1.4'

loop_
_geom_angle_atom_site_label_1
_geom_angle_atom_site_label_2
_geom_angle_atom_site_label_3
_geom_angle
N1 Ru1 N2 89.1(2)
N1 Ru1 C26 166.5(2)
N2 Ru1 C26 96.9(2)
N1 Ru1 C27 152.4(2)
N2 Ru1 C27 103.2(2)
C26 Ru1 C27 37.0(2)
N1 Ru1 C22 116.8(2)
N2 Ru1 C22 131.3(2)
C26 Ru1 C22 67.6(2)
C27 Ru1 C22 37.8(2)
N1 Ru1 C24 102.8(2)
N2 Ru1 C24 149.6(2)
C26 Ru1 C24 66.3(2)
C27 Ru1 C24 79.0(2)
C22 Ru1 C24 67.7(2)
N1 Ru1 C25 129.3(2)
N2 Ru1 C25 115.1(2)
C26 Ru1 C25 37.3(2)
C27 Ru1 C25 67.5(2)
C22 Ru1 C25 80.9(2)
C24 Ru1 C25 37.0(2)
N1 Ru1 C23 98.1(2)
N2 Ru1 C23 168.6(2)
C26 Ru1 C23 78.0(2)
C27 Ru1 C23 66.6(2)
C22 Ru1 C23 37.4(2)
C24 Ru1 C23 36.8(2)
C25 Ru1 C23 66.8(2)
C9 N1 C1 115.9(5)
C9 N1 Ru1 128.8(4)
C1 N1 Ru1 115.3(4)
C12 N2 C14 115.5(5)
C12 N2 Ru1 128.1(4)
C14 N2 Ru1 116.3(4)
C2 C1 C6 122.3(6)
C2 C1 N1 118.4(5)
C6 C1 N1 119.3(5)
C3 C2 C1 118.3(6)
C3 C2 C7 120.1(6)
C1 C2 C7 121.6(5)
C4 C3 C2 120.7(6)
C4 C3 H3 119.7
C2 C3 H3 119.7
C3 C4 C5 120.6(6)
C3 C4 H4 119.7
C5 C4 H4 119.7
C4 C5 C6 121.0(6)
C4 C5 H5 119.5
C6 C5 H5 119.5
C1 C6 C5 117.1(6)
C1 C6 C8 122.1(6)
C5 C6 C8 120.8(6)
C2 C7 H7A 109.5
C2 C7 H7B 109.5
H7A C7 H7B 109.5
C2 C7 H7C 109.5
H7A C7 H7C 109.5
H7B C7 H7C 109.5
C6 C8 H8A 109.5
C6 C8 H8B 109.5
H8A C8 H8B 109.5
C6 C8 H8C 109.5
H8A C8 H8C 109.5
H8B C8 H8C 109.5
N1 C9 C11 122.8(5)
N1 C9 C10 119.9(5)
C11 C9 C10 117.3(5)
C9 C10 H10A 109.5
C9 C10 H10B 109.5
H10A C10 H10B 109.5
C9 C10 H10C 109.5
H10A C10 H10C 109.5
H10B C10 H10C 109.5
C9 C11 C12 128.1(6)
C9 C11 H11 115.9
C12 C11 H11 115.9
N2 C12 C11 122.4(5)
N2 C12 C13 119.4(5)
C11 C12 C13 118.2(6)
C12 C13 H13A 109.5
C12 C13 H13B 109.5
H13A C13 H13B 109.5
C12 C13 H13C 109.5
H13A C13 H13C 109.5
H13B C13 H13C 109.5
C19 C14 C15 121.7(6)
C19 C14 N2 118.3(5)
C15 C14 N2 120.1(6)
C14 C15 C16 117.9(6)
C14 C15 C20 122.0(6)
C16 C15 C20 120.0(6)
C17 C16 C15 120.2(6)
C17 C16 H16 119.9
C15 C16 H16 119.9
C16 C17 C18 121.2(7)
C16 C17 H17 119.4
C18 C17 H17 119.4
C17 C18 C19 120.9(7)
C17 C18 H18 119.5
C19 C18 H18 119.5
C18 C19 C14 118.2(6)
C18 C19 C21 119.6(6)
C14 C19 C21 122.2(5)
C15 C20 H20A 109.5
C15 C20 H20B 109.5
H20A C20 H20B 109.5
C15 C20 H20C 109.5
H20A C20 H20C 109.5
H20B C20 H20C 109.5
C19 C21 H21A 109.5
C19 C21 H21B 109.5
H21A C21 H21B 109.5
C19 C21 H21C 109.5
H21A C21 H21C 109.5
H21B C21 H21C 109.5
C23 C22 C27 117.0(6)
C23 C22 C28 120.0(5)
C27 C22 C28 122.8(5)
C23 C22 Ru1 72.0(3)
C27 C22 Ru1 70.8(3)
C28 C22 Ru1 131.7(4)
C24 C23 C22 121.5(5)
C24 C23 Ru1 71.1(3)
C22 C23 Ru1 70.7(3)
C24 C23 H23 119.2
C22 C23 H23 119.2
Ru1 C23 H23 132.1
C23 C24 C25 121.1(6)
C23 C24 Ru1 72.1(3)
C25 C24 Ru1 71.7(3)
C23 C24 H24 119.5
C25 C24 H24 119.5
Ru1 C24 H24 129.2
C24 C25 C26 117.6(6)
C24 C25 C31 120.4(6)
C26 C25 C31 122.0(6)
C24 C25 Ru1 71.3(3)
C26 C25 Ru1 70.6(3)
C31 C25 Ru1 130.6(4)
C27 C26 C25 122.1(6)
C27 C26 Ru1 71.6(3)
C25 C26 Ru1 72.1(3)
C27 C26 H26 119.0
C25 C26 H26 119.0
Ru1 C26 H26 130.0
C26 C27 C22 120.5(6)
C26 C27 Ru1 71.4(3)
C22 C27 Ru1 71.4(3)
C26 C27 H27 119.7
C22 C27 H27 119.7
Ru1 C27 H27 130.0
C22 C28 C30 114.5(5)
C22 C28 C29 108.4(5)
C30 C28 C29 111.8(5)
C22 C28 H28 107.3
C30 C28 H28 107.3
C29 C28 H28 107.3
C28 C29 H29A 109.5
C28 C29 H29B 109.5
H29A C29 H29B 109.5
C28 C29 H29C 109.5
H29A C29 H29C 109.5
H29B C29 H29C 109.5
C28 C30 H30A 109.5
C28 C30 H30B 109.5
H30A C30 H30B 109.5
C28 C30 H30C 109.5
H30A C30 H30C 109.5
H30B C30 H30C 109.5
C25 C31 H31A 109.5
C25 C31 H31B 109.5
H31A C31 H31B 109.5
C25 C31 H31C 109.5
H31A C31 H31C 109.5
H31B C31 H31C 109.5
O1 S1 O2 115.6(3)
O1 S1 O3 115.3(3)
O2 S1 O3 114.8(3)
O1 S1 C32 102.5(3)
O2 S1 C32 102.7(3)
O3 S1 C32 103.4(3)
F3 C32 F1 107.1(5)
F3 C32 F2 106.7(5)
F1 C32 F2 107.2(5)
F3 C32 S1 111.8(5)
F1 C32 S1 111.8(5)
F2 C32 S1 111.9(4)
Cl1A C33A Cl3A 113.6(12)
Cl1A C33A Cl2A 111.5(9)
Cl3A C33A Cl2A 108.4(7)
Cl1A C33A H33A 107.7
Cl3A C33A H33A 107.7
Cl2A C33A H33A 107.7
Cl2B C33B Cl1B 106(2)
Cl2B C33B Cl3B 110(3)
Cl1B C33B Cl3B 98.7(14)
Cl2B C33B H33B 113.6
Cl1B C33B H33B 113.6
Cl3B C33B H33B 113.6

loop_
_geom_bond_atom_site_label_1
_geom_bond_atom_site_label_2
_geom_bond_distance
Ru1 N1 2.012(5)
Ru1 N2 2.021(5)
Ru1 C26 2.213(6)
Ru1 C27 2.215(6)
Ru1 C22 2.222(6)
Ru1 C24 2.227(6)
Ru1 C25 2.232(6)
Ru1 C23 2.239(6)
N1 C9 1.351(7)
N1 C1 1.471(7)
N2 C12 1.366(8)
N2 C14 1.452(7)
C1 C2 1.402(9)
C1 C6 1.406(8)
C2 C3 1.396(8)
C2 C7 1.520(9)
C3 C4 1.382(9)
C3 H3 0.9500
C4 C5 1.383(10)
C4 H4 0.9500
C5 C6 1.411(9)
C5 H5 0.9500
C6 C8 1.518(9)
C7 H7A 0.9800
C7 H7B 0.9800
C7 H7C 0.9800
C8 H8A 0.9800
C8 H8B 0.9800
C8 H8C 0.9800
C9 C11 1.392(8)
C9 C10 1.510(8)
C10 H10A 0.9800
C10 H10B 0.9800
C10 H10C 0.9800
C11 C12 1.396(8)
C11 H11 0.9500
C12 C13 1.506(8)
C13 H13A 0.9800
C13 H13B 0.9800
C13 H13C 0.9800
C14 C19 1.406(9)
C14 C15 1.407(9)
C15 C16 1.419(9)
C15 C20 1.503(10)
C16 C17 1.377(10)
C16 H16 0.9500
C17 C18 1.379(10)
C17 H17 0.9500
C18 C19 1.398(9)
C18 H18 0.9500
C19 C21 1.499(9)
C20 H20A 0.9800
C20 H20B 0.9800
C20 H20C 0.9800
C21 H21A 0.9800
C21 H21B 0.9800
C21 H21C 0.9800
C22 C23 1.429(8)
C22 C27 1.438(8)
C22 C28 1.509(9)
C23 C24 1.411(9)
C23 H23 0.9500
C24 C25 1.416(8)
C24 H24 0.9500
C25 C26 1.421(9)
C25 C31 1.506(9)
C26 C27 1.405(9)
C26 H26 0.9500
C27 H27 0.9500
C28 C30 1.536(9)
C28 C29 1.546(9)
C28 H28 1.0000
C29 H29A 0.9800
C29 H29B 0.9800
C29 H29C 0.9800
C30 H30A 0.9800
C30 H30B 0.9800
C30 H30C 0.9800
C31 H31A 0.9800
C31 H31B 0.9800
C31 H31C 0.9800
S1 O1 1.443(4)
S1 O2 1.444(5)
S1 O3 1.448(4)
S1 C32 1.832(7)
C32 F3 1.344(8)
C32 F1 1.345(8)
C32 F2 1.349(7)
C33A Cl1A 1.66(3)
C33A Cl3A 1.732(13)
C33A Cl2A 1.794(14)
C33A H33A 1.0000
C33B Cl2B 1.59(5)
C33B Cl1B 1.811(19)
C33B Cl3B 1.82(2)
C33B H33B 1.0000

loop_
_geom_torsion_atom_site_label_1
_geom_torsion_atom_site_label_2
_geom_torsion_atom_site_label_3
_geom_torsion_atom_site_label_4
_geom_torsion
N2 Ru1 N1 C9 5.7(5)
C26 Ru1 N1 C9 122.4(9)
C27 Ru1 N1 C9 -111.9(6)
C22 Ru1 N1 C9 -131.3(5)
C24 Ru1 N1 C9 157.4(5)
C25 Ru1 N1 C9 128.1(5)
C23 Ru1 N1 C9 -165.4(5)
N2 Ru1 N1 C1 -171.9(4)
C26 Ru1 N1 C1 -55.2(11)
C27 Ru1 N1 C1 70.5(6)
C22 Ru1 N1 C1 51.1(5)
C24 Ru1 N1 C1 -20.2(4)
C25 Ru1 N1 C1 -49.5(5)
C23 Ru1 N1 C1 17.0(4)
N1 Ru1 N2 C12 -7.5(5)
C26 Ru1 N2 C12 -175.4(5)
C27 Ru1 N2 C12 147.6(5)
C22 Ru1 N2 C12 118.4(5)
C24 Ru1 N2 C12 -121.7(5)
C25 Ru1 N2 C12 -141.3(5)
C23 Ru1 N2 C12 121.5(11)
N1 Ru1 N2 C14 169.5(4)
C26 Ru1 N2 C14 1.6(4)
C27 Ru1 N2 C14 -35.5(4)
C22 Ru1 N2 C14 -64.6(5)
C24 Ru1 N2 C14 55.2(6)
C25 Ru1 N2 C14 35.7(5)
C23 Ru1 N2 C14 -61.5(12)
C9 N1 C1 C2 -94.4(6)
Ru1 N1 C1 C2 83.6(6)
C9 N1 C1 C6 88.5(7)
Ru1 N1 C1 C6 -93.6(6)
C6 C1 C2 C3 3.1(9)
N1 C1 C2 C3 -173.9(5)
C6 C1 C2 C7 -177.8(6)
N1 C1 C2 C7 5.2(8)
C1 C2 C3 C4 -1.8(9)
C7 C2 C3 C4 179.1(6)
C2 C3 C4 C5 -0.1(10)
C3 C4 C5 C6 0.8(10)
C2 C1 C6 C5 -2.4(9)
N1 C1 C6 C5 174.6(5)
C2 C1 C6 C8 176.8(6)
N1 C1 C6 C8 -6.2(9)
C4 C5 C6 C1 0.4(10)
C4 C5 C6 C8 -178.7(6)
C1 N1 C9 C11 177.3(6)
Ru1 N1 C9 C11 -0.3(9)
C1 N1 C9 C10 -0.3(8)
Ru1 N1 C9 C10 -177.9(4)
N1 C9 C11 C12 -6.9(10)
C10 C9 C11 C12 170.8(6)
C14 N2 C12 C11 -173.0(6)
Ru1 N2 C12 C11 4.0(9)
C14 N2 C12 C13 5.6(8)
Ru1 N2 C12 C13 -177.5(4)
C9 C11 C12 N2 4.9(10)
C9 C11 C12 C13 -173.6(6)
C12 N2 C14 C19 89.3(6)
Ru1 N2 C14 C19 -88.0(6)
C12 N2 C14 C15 -92.9(7)
Ru1 N2 C14 C15 89.7(6)
C19 C14 C15 C16 1.0(9)
N2 C14 C15 C16 -176.6(5)
C19 C14 C15 C20 -175.8(6)
N2 C14 C15 C20 6.6(9)
C14 C15 C16 C17 0.4(9)
C20 C15 C16 C17 177.3(6)
C15 C16 C17 C18 -1.9(10)
C16 C17 C18 C19 1.9(10)
C17 C18 C19 C14 -0.4(9)
C17 C18 C19 C21 -178.8(6)
C15 C14 C19 C18 -1.0(9)
N2 C14 C19 C18 176.7(5)
C15 C14 C19 C21 177.4(6)
N2 C14 C19 C21 -5.0(8)
N1 Ru1 C22 C23 -66.2(4)
N2 Ru1 C22 C23 179.0(3)
C26 Ru1 C22 C23 99.8(4)
C27 Ru1 C22 C23 128.3(5)
C24 Ru1 C22 C23 27.3(3)
C25 Ru1 C22 C23 63.4(4)
N1 Ru1 C22 C27 165.5(3)
N2 Ru1 C22 C27 50.7(4)
C26 Ru1 C22 C27 -28.5(3)
C24 Ru1 C22 C27 -101.0(4)
C25 Ru1 C22 C27 -64.9(4)
C23 Ru1 C22 C27 -128.3(5)
N1 Ru1 C22 C28 48.3(6)
N2 Ru1 C22 C28 -66.5(6)
C26 Ru1 C22 C28 -145.8(6)
C27 Ru1 C22 C28 -117.2(7)
C24 Ru1 C22 C28 141.8(6)
C25 Ru1 C22 C28 177.9(6)
C23 Ru1 C22 C28 114.5(7)
C27 C22 C23 C24 4.5(9)
C28 C22 C23 C24 179.9(6)
Ru1 C22 C23 C24 -51.9(5)
C27 C22 C23 Ru1 56.3(5)
C28 C22 C23 Ru1 -128.3(6)
N1 Ru1 C23 C24 -100.7(4)
N2 Ru1 C23 C24 131.0(10)
C26 Ru1 C23 C24 66.2(4)
C27 Ru1 C23 C24 103.3(4)
C22 Ru1 C23 C24 134.9(5)
C25 Ru1 C23 C24 28.8(3)
N1 Ru1 C23 C22 124.4(4)
N2 Ru1 C23 C22 -3.9(13)
C26 Ru1 C23 C22 -68.7(4)
C27 Ru1 C23 C22 -31.6(3)
C24 Ru1 C23 C22 -134.9(5)
C25 Ru1 C23 C22 -106.1(4)
C22 C23 C24 C25 -2.8(9)
Ru1 C23 C24 C25 -54.5(5)
C22 C23 C24 Ru1 51.7(5)
N1 Ru1 C24 C23 86.3(4)
N2 Ru1 C24 C23 -162.9(4)
C26 Ru1 C24 C23 -102.1(4)
C27 Ru1 C24 C23 -65.5(4)
C22 Ru1 C24 C23 -27.7(3)
C25 Ru1 C24 C23 -132.7(5)
N1 Ru1 C24 C25 -141.0(4)
N2 Ru1 C24 C25 -30.2(6)
C26 Ru1 C24 C25 30.6(4)
C27 Ru1 C24 C25 67.2(4)
C22 Ru1 C24 C25 105.0(4)
C23 Ru1 C24 C25 132.7(5)
C23 C24 C25 C26 -0.4(8)
Ru1 C24 C25 C26 -55.0(5)
C23 C24 C25 C31 -178.6(5)
Ru1 C24 C25 C31 126.7(5)
C23 C24 C25 Ru1 54.7(5)
N1 Ru1 C25 C24 52.5(4)
N2 Ru1 C25 C24 163.7(3)
C26 Ru1 C25 C24 -129.7(5)
C27 Ru1 C25 C24 -101.8(4)
C22 Ru1 C25 C24 -64.8(4)
C23 Ru1 C25 C24 -28.6(3)
N1 Ru1 C25 C26 -177.8(3)
N2 Ru1 C25 C26 -66.7(4)
C27 Ru1 C25 C26 27.9(3)
C22 Ru1 C25 C26 64.8(4)
C24 Ru1 C25 C26 129.7(5)
C23 Ru1 C25 C26 101.0(4)
N1 Ru1 C25 C31 -61.8(7)
N2 Ru1 C25 C31 49.3(6)
C26 Ru1 C25 C31 116.0(7)
C27 Ru1 C25 C31 143.9(6)
C22 Ru1 C25 C31 -179.2(6)
C24 Ru1 C25 C31 -114.4(7)
C23 Ru1 C25 C31 -143.0(7)
C24 C25 C26 C27 1.8(9)
C31 C25 C26 C27 -179.9(6)
Ru1 C25 C26 C27 -53.6(5)
C24 C25 C26 Ru1 55.4(5)
C31 C25 C26 Ru1 -126.4(6)
N1 Ru1 C26 C27 141.4(8)
N2 Ru1 C26 C27 -102.8(4)
C22 Ru1 C26 C27 29.1(3)
C24 Ru1 C26 C27 103.6(4)
C25 Ru1 C26 C27 134.1(5)
C23 Ru1 C26 C27 66.8(4)
N1 Ru1 C26 C25 7.3(11)
N2 Ru1 C26 C25 123.1(4)
C27 Ru1 C26 C25 -134.1(5)
C22 Ru1 C26 C25 -104.9(4)
C24 Ru1 C26 C25 -30.4(3)
C23 Ru1 C26 C25 -67.2(4)
C25 C26 C27 C22 -0.1(9)
Ru1 C26 C27 C22 -53.9(5)
C25 C26 C27 Ru1 53.8(5)
C23 C22 C27 C26 -3.0(8)
C28 C22 C27 C26 -178.3(6)
Ru1 C22 C27 C26 53.9(5)
C23 C22 C27 Ru1 -56.9(5)
C28 C22 C27 Ru1 127.8(6)
N1 Ru1 C27 C26 -161.6(4)
N2 Ru1 C27 C26 83.9(4)
C22 Ru1 C27 C26 -132.8(5)
C24 Ru1 C27 C26 -65.0(4)
C25 Ru1 C27 C26 -28.1(3)
C23 Ru1 C27 C26 -101.5(4)
N1 Ru1 C27 C22 -28.9(6)
N2 Ru1 C27 C22 -143.3(3)
C26 Ru1 C27 C22 132.8(5)
C24 Ru1 C27 C22 67.8(4)
C25 Ru1 C27 C22 104.7(4)
C23 Ru1 C27 C22 31.3(3)
C23 C22 C28 C30 139.1(6)
C27 C22 C28 C30 -45.7(8)
Ru1 C22 C28 C30 47.1(8)
C23 C22 C28 C29 -95.3(7)
C27 C22 C28 C29 79.9(7)
Ru1 C22 C28 C29 172.7(5)
O1 S1 C32 F3 -61.3(5)
O2 S1 C32 F3 178.5(4)
O3 S1 C32 F3 58.9(5)
O1 S1 C32 F1 58.8(5)
O2 S1 C32 F1 -61.4(5)
O3 S1 C32 F1 178.9(4)
O1 S1 C32 F2 179.1(5)
O2 S1 C32 F2 58.9(5)
O3 S1 C32 F2 -60.8(5)
